data_2207099
loop_
_publ_author_name
'Guo, Xianghai'
'Wang, Qing-Xian'

_publ_section_title
;
 Methyl 1<i>H</i>-1,2,4-triazole-3-carboxylate
;
_journal_coeditor_code WW6417
_journal_issue 10
_journal_name_full 'Acta Crystallographica Section E'
_journal_page_first o3217
_journal_page_last o3218
_journal_paper_doi 10.1107/S1600536805028102
_journal_volume 61
_journal_year 2005
_chemical_formula_iupac 'C4 H5 N3 O2'
_chemical_formula_moiety 'C4 H5 N3 O2'
_chemical_formula_sum 'C4 H5 N3 O2'
_chemical_formula_weight 127.11
_chemical_name_systematic
;
Methyl 1H-1,2,4-triazole-3-carboxylate
;
_space_group_IT_number 14
_symmetry_cell_setting monoclinic
_symmetry_space_group_name_Hall '-P 2yn'
_symmetry_space_group_name_H-M 'P 1 21/n 1'
_atom_sites_solution_hydrogens geom
_atom_sites_solution_primary direct
_atom_sites_solution_secondary difmap
_cell_angle_alpha 90.00
_cell_angle_beta 102.596(4)
_cell_angle_gamma 90.00
_cell_formula_units_Z 4
_cell_length_a 3.9737(9)
_cell_length_b 18.160(4)
_cell_length_c 8.1865(19)
_cell_measurement_reflns_used 1220
_cell_measurement_temperature 294(2)
_cell_measurement_theta_max 26.17
_cell_measurement_theta_min 2.24
_cell_volume 576.5(2)
_computing_cell_refinement 'SAINT (Bruker, 1997)'
_computing_data_collection 'SMART (Bruker, 1997)'
_computing_data_reduction SAINT
_computing_molecular_graphics 'SHELXTL (Bruker, 1997)'
_computing_publication_material SHELXTL
_computing_structure_refinement 'SHELXL97 (Sheldrick, 1997)'
_computing_structure_solution 'SHELXS97 (Sheldrick, 1997)'
_diffrn_ambient_temperature 294(2)
_diffrn_measured_fraction_theta_full 0.997
_diffrn_measured_fraction_theta_max 0.997
_diffrn_measurement_device_type 'Bruker SMART CCD area-detector'
_diffrn_measurement_method '\f and \w'
_diffrn_radiation_monochromator graphite
_diffrn_radiation_source 'fine-focus sealed tube'
_diffrn_radiation_type MoK\a
_diffrn_radiation_wavelength 0.71073
_diffrn_reflns_av_R_equivalents 0.0230
_diffrn_reflns_av_sigmaI/netI 0.0238
_diffrn_reflns_limit_h_max 4
_diffrn_reflns_limit_h_min -2
_diffrn_reflns_limit_k_max 21
_diffrn_reflns_limit_k_min -22
_diffrn_reflns_limit_l_max 10
_diffrn_reflns_limit_l_min -10
_diffrn_reflns_number 3192
_diffrn_reflns_theta_full 26.41
_diffrn_reflns_theta_max 26.41
_diffrn_reflns_theta_min 2.24
_diffrn_standards_decay_% 0
_diffrn_standards_interval_count 0
_diffrn_standards_interval_time 0
_diffrn_standards_number 0
_exptl_absorpt_coefficient_mu 0.120
_exptl_absorpt_correction_T_max 0.976
_exptl_absorpt_correction_T_min 0.960
_exptl_absorpt_correction_type multi-scan
_exptl_absorpt_process_details '(SADABS; Sheldrick, 1996)'
_exptl_crystal_colour colourless
_exptl_crystal_density_diffrn 1.464
_exptl_crystal_density_method 'not measured'
_exptl_crystal_description block
_exptl_crystal_F_000 264
_exptl_crystal_size_max 0.30
_exptl_crystal_size_mid 0.26
_exptl_crystal_size_min 0.20
_refine_diff_density_max 0.150
_refine_diff_density_min -0.161
_refine_ls_extinction_method none
_refine_ls_goodness_of_fit_ref 1.038
_refine_ls_hydrogen_treatment mixed
_refine_ls_matrix_type full
_refine_ls_number_parameters 87
_refine_ls_number_reflns 1168
_refine_ls_number_restraints 0
_refine_ls_restrained_S_all 1.038
_refine_ls_R_factor_all 0.0591
_refine_ls_R_factor_gt 0.0372
_refine_ls_shift/su_max 0.002
_refine_ls_shift/su_mean 0.000
_refine_ls_structure_factor_coef Fsqd
_refine_ls_weighting_details 'calc w = 1/[\s^2^(Fo^2^)+(0.0566P)^2^+0.0868P] where P = (Fo^2^+2Fc^2^)/3'
_refine_ls_weighting_scheme calc
_refine_ls_wR_factor_gt 0.0966
_refine_ls_wR_factor_ref 0.1105
_reflns_number_gt 846
_reflns_number_total 1168
_reflns_threshold_expression I>2\s(I)
_cod_data_source_file ww6417.cif
_cod_data_source_block I
_cod_original_sg_symbol_H-M 'P 21 /n'
_cod_database_code 2207099
_cod_database_fobs_code 2207099

loop_
_symmetry_equiv_pos_as_xyz
'x, y, z'
'-x+1/2, y+1/2, -z+1/2'
'-x, -y, -z'
'x-1/2, -y-1/2, z-1/2'

loop_
_atom_site_label
_atom_site_fract_x
_atom_site_fract_y
_atom_site_fract_z
_atom_site_U_iso_or_equiv
_atom_site_adp_type
_atom_site_calc_flag
_atom_site_refinement_flags
_atom_site_occupancy
_atom_site_type_symbol
O1 0.3505(4) 0.39535(7) 0.12670(17) 0.0685(5) Uani d . 1 O
O2 0.2107(3) 0.46242(7) 0.33138(17) 0.0597(4) Uani d . 1 O
N1 0.1973(4) 0.26613(8) 0.28949(17) 0.0487(4) Uani d . 1 N
N2 0.0297(4) 0.33867(8) 0.47971(17) 0.0486(4) Uani d . 1 N
N3 -0.0137(4) 0.26701(8) 0.51244(19) 0.0485(4) Uani d . 1 N
C1 0.0859(5) 0.22506(11) 0.4003(2) 0.0517(5) Uani d . 1 C
H1 0.0788 0.1739 0.3993 0.062 Uiso calc R 1 H
C2 0.1574(4) 0.33524(9) 0.34415(19) 0.0412(4) Uani d . 1 C
C3 0.2501(4) 0.40039(9) 0.2544(2) 0.0457(4) Uani d . 1 C
C4 0.3033(6) 0.52920(11) 0.2565(3) 0.0732(6) Uani d . 1 C
H4A 0.5460 0.5289 0.2592 0.110 Uiso calc R 1 H
H4B 0.2487 0.5709 0.3180 0.110 Uiso calc R 1 H
H4C 0.1767 0.5323 0.1426 0.110 Uiso calc R 1 H
H3 -0.100(6) 0.2543(14) 0.608(3) 0.086(7) Uiso d . 1 H

loop_
_atom_site_aniso_label
_atom_site_aniso_U_11
_atom_site_aniso_U_22
_atom_site_aniso_U_33
_atom_site_aniso_U_12
_atom_site_aniso_U_13
_atom_site_aniso_U_23
O1 0.1045(11) 0.0556(9) 0.0588(8) 0.0018(7) 0.0469(8) 0.0036(6)
O2 0.0812(9) 0.0453(8) 0.0596(8) -0.0005(6) 0.0309(7) -0.0028(6)
N1 0.0631(9) 0.0461(8) 0.0430(8) 0.0002(7) 0.0250(7) 0.0001(6)
N2 0.0572(9) 0.0508(9) 0.0431(8) 0.0033(7) 0.0223(6) -0.0002(6)
N3 0.0556(9) 0.0545(10) 0.0411(8) 0.0012(7) 0.0227(7) 0.0038(7)
C1 0.0640(11) 0.0470(10) 0.0492(10) 0.0008(8) 0.0231(9) 0.0016(8)
C2 0.0438(9) 0.0469(10) 0.0355(8) 0.0032(7) 0.0146(7) -0.0003(7)
C3 0.0513(10) 0.0463(10) 0.0427(9) 0.0037(7) 0.0174(8) 0.0002(7)
C4 0.0970(17) 0.0455(11) 0.0835(15) -0.0051(10) 0.0334(13) 0.0017(10)

loop_
_atom_type_symbol
_atom_type_description
_atom_type_scat_dispersion_real
_atom_type_scat_dispersion_imag
_atom_type_scat_source
C C 0.0033 0.0016 'International Tables Vol C Tables 4.2.6.8 and 6.1.1.4'
H H 0.0000 0.0000 'International Tables Vol C Tables 4.2.6.8 and 6.1.1.4'
N N 0.0061 0.0033 'International Tables Vol C Tables 4.2.6.8 and 6.1.1.4'
O O 0.0106 0.0060 'International Tables Vol C Tables 4.2.6.8 and 6.1.1.4'

loop_
_geom_angle_atom_site_label_1
_geom_angle_atom_site_label_2
_geom_angle_atom_site_label_3
_geom_angle
_geom_angle_publ_flag
C3 O2 C4 116.62(15) ?
C1 N1 C2 102.43(14) ?
C2 N2 N3 102.19(13) ?
C1 N3 N2 110.42(15) ?
C1 N3 H3 130.6(15) y
N2 N3 H3 119.0(15) y
N3 C1 N1 110.35(17) ?
N3 C1 H1 124.8 y
N1 C1 H1 124.8 y
N2 C2 N1 114.61(14) ?
N2 C2 C3 124.26(15) ?
N1 C2 C3 121.13(14) y
O1 C3 O2 125.36(16) ?
O1 C3 C2 122.46(15) ?
O2 C3 C2 112.17(14) ?
O2 C4 H4A 109.5 y
O2 C4 H4B 109.5 ?
H4A C4 H4B 109.5 ?
O2 C4 H4C 109.5 ?
H4A C4 H4C 109.5 ?
H4B C4 H4C 109.5 ?

loop_
_geom_bond_atom_site_label_1
_geom_bond_atom_site_label_2
_geom_bond_distance
_geom_bond_publ_flag
O1 C3 1.2008(19) y
O2 C3 1.317(2) ?
O2 C4 1.442(2) ?
N1 C1 1.323(2) y
N1 C2 1.353(2) y
N2 C2 1.318(2) y
N2 N3 1.347(2) y
N3 C1 1.318(2) y
N3 H3 0.95(3) y
C1 H1 0.9300 y
C2 C3 1.481(2) ?
C4 H4A 0.9600 ?
C4 H4B 0.9600 ?
C4 H4C 0.9600 y

loop_
_geom_hbond_atom_site_label_D
_geom_hbond_atom_site_label_H
_geom_hbond_atom_site_label_A
_geom_hbond_site_symmetry_A
_geom_hbond_distance_DH
_geom_hbond_distance_HA
_geom_hbond_distance_DA
_geom_hbond_angle_DHA
_geom_hbond_publ_flag
C1 H1 O1 4_566 0.93 2.57 3.138(2) 120 y
N3 H3 N1 4_566 0.95(3) 1.88(3) 2.822(2) 175(2) y

loop_
_geom_torsion_atom_site_label_1
_geom_torsion_atom_site_label_2
_geom_torsion_atom_site_label_3
_geom_torsion_atom_site_label_4
_geom_torsion
_geom_torsion_publ_flag
C2 N2 N3 C1 0.12(18) y
N2 N3 C1 N1 -0.2(2) ?
C2 N1 C1 N3 0.14(19) y
N3 N2 C2 N1 -0.03(18) y
N3 N2 C2 C3 179.47(15) ?
C1 N1 C2 N2 -0.06(19) ?
C1 N1 C2 C3 -179.58(15) y
C4 O2 C3 O1 -1.3(3) ?
C4 O2 C3 C2 178.34(15) ?
N2 C2 C3 O1 -176.37(16) ?
N1 C2 C3 O1 3.1(3) y
N2 C2 C3 O2 3.9(2) ?
N1 C2 C3 O2 -176.59(14) y

loop_
_cod_related_entry_id
_cod_related_entry_database
_cod_related_entry_code
1 ChemSpider 2016802
